data_4315120
loop_
_publ_author_name
'Radu F. Semeniuc'
'Thomas J. Reamer'
'Jonathan P. Blitz'
'Kraig A. Wheeler'
'Mark D. Smith'

_publ_contact_author_address
;
Department of Chemistry
Eatern Illinois University
Charleston, Illinois 61920
USA
;
_publ_contact_author_email rsemeniuc@eiu.edu
_publ_contact_author_name 'Radu F. Semeniuc'
_publ_contact_author_phone '1 217 581 5422'
_publ_section_title
;
 Functionalized O-Alkyldithiocarbonates: A New Class of Ligands Designed
 for Luminescent Heterometallic Materials
;
_journal_name_full 'Inorganic Chemistry'
_journal_page_first 2624
_journal_page_last 2629
_journal_paper_doi 10.1021/ic901551t
_journal_volume 49
_journal_year 2010
_chemical_formula_moiety 'C20 H14 N3 O4 Re S2, 0.5(C H2 Cl2)'
_chemical_formula_sum 'C20.5 H15 Cl N3 O4 Re S2'
_chemical_formula_weight 653.13
_chemical_name_systematic
; 
 ? 
;
_space_group_IT_number 2
_symmetry_cell_setting triclinic
_symmetry_space_group_name_Hall '-P 1'
_symmetry_space_group_name_H-M 'P -1'
_atom_sites_solution_hydrogens geom
_atom_sites_solution_primary direct
_atom_sites_solution_secondary difmap
_audit_creation_method SHELXL-97
_cell_angle_alpha 112.213(2)
_cell_angle_beta 99.322(2)
_cell_angle_gamma 90.503(2)
_cell_formula_units_Z 2
_cell_length_a 6.4657(5)
_cell_length_b 13.0464(11)
_cell_length_c 14.5100(12)
_cell_measurement_reflns_used 3414
_cell_measurement_temperature 150(2)
_cell_measurement_theta_max 24.343
_cell_measurement_theta_min 2.691
_cell_volume 1114.89(16)
_computing_cell_refinement 'SAINT-Plus Version 6.45 (Bruker, 2001)'
_computing_data_collection 'SMART Version 5.625 (Bruker, 2001)'
_computing_data_reduction 'SAINT-Plus Version 6.45 (Bruker, 2001)'
_computing_molecular_graphics various
_computing_publication_material 'SHELXTL Version 6.14 (Bruker, 2000)'
_computing_structure_refinement 'SHELXL-97 (Sheldrick, 1997)'
_computing_structure_solution 'SHELXS-97 (Sheldrick, 1990)'
_diffrn_ambient_temperature 150(2)
_diffrn_measured_fraction_theta_full 0.999
_diffrn_measured_fraction_theta_max 0.999
_diffrn_measurement_device_type 'Bruker SMART APEX CCD diffractometer'
_diffrn_measurement_method 'omega scans'
_diffrn_radiation_monochromator graphite
_diffrn_radiation_source 'fine-focus sealed tube'
_diffrn_radiation_type MoK\a
_diffrn_radiation_wavelength 0.71073
_diffrn_reflns_av_R_equivalents 0.0512
_diffrn_reflns_av_sigmaI/netI 0.0574
_diffrn_reflns_limit_h_max 7
_diffrn_reflns_limit_h_min -7
_diffrn_reflns_limit_k_max 15
_diffrn_reflns_limit_k_min -15
_diffrn_reflns_limit_l_max 17
_diffrn_reflns_limit_l_min -17
_diffrn_reflns_number 11493
_diffrn_reflns_theta_full 25.03
_diffrn_reflns_theta_max 25.03
_diffrn_reflns_theta_min 1.54
_exptl_absorpt_coefficient_mu 5.790
_exptl_absorpt_correction_T_max 1.0000
_exptl_absorpt_correction_T_min 0.6633
_exptl_absorpt_correction_type multi-scan
_exptl_absorpt_process_details 'SADABS Version 2.05 (Bruker, 2001)'
_exptl_crystal_colour yellow
_exptl_crystal_density_diffrn 1.946
_exptl_crystal_density_method 'not measured'
_exptl_crystal_description needle
_exptl_crystal_F_000 630
_exptl_crystal_size_max 0.26
_exptl_crystal_size_mid 0.08
_exptl_crystal_size_min 0.02
_refine_diff_density_max 2.247
_refine_diff_density_min -1.183
_refine_diff_density_rms 0.178
_refine_ls_extinction_method none
_refine_ls_goodness_of_fit_ref 1.021
_refine_ls_hydrogen_treatment constr
_refine_ls_matrix_type full
_refine_ls_number_parameters 295
_refine_ls_number_reflns 3939
_refine_ls_number_restraints 1
_refine_ls_restrained_S_all 1.021
_refine_ls_R_factor_all 0.0461
_refine_ls_R_factor_gt 0.0370
_refine_ls_shift/su_max 0.000
_refine_ls_shift/su_mean 0.000
_refine_ls_structure_factor_coef Fsqd
_refine_ls_weighting_details 'calc w=1/[\s^2^(Fo^2^)+(0.0470P)^2^+0.0000P] where P=(Fo^2^+2Fc^2^)/3'
_refine_ls_weighting_scheme calc
_refine_ls_wR_factor_gt 0.0825
_refine_ls_wR_factor_ref 0.0865
_reflns_number_gt 3425
_reflns_number_total 3939
_reflns_threshold_expression >2sigma(I)
_cod_data_source_file ic901551t_si_003_2.cif
_cod_data_source_block 1
_cod_depositor_comments
;
The following automatic conversions were performed:

'_symmetry_cell_setting' value 'Triclinic' changed to 'triclinic'
according to the built-in table from CIF Core dictionary named
'cif_core.dic' version 2.4.1 from 2010-06-29.

Automatic conversion script
Id: cif_fix_values 1646 2011-03-28 12:23:43Z adriana 
;
_cod_original_formula_sum 'C20.50 H15 Cl N3 O4 Re S2'
_cod_database_code 4315120

loop_
_symmetry_equiv_pos_as_xyz
'x, y, z'
'-x, -y, -z'

loop_
_atom_site_label
_atom_site_type_symbol
_atom_site_fract_x
_atom_site_fract_y
_atom_site_fract_z
_atom_site_U_iso_or_equiv
_atom_site_adp_type
_atom_site_occupancy
_atom_site_symmetry_multiplicity
_atom_site_calc_flag
_atom_site_refinement_flags
_atom_site_disorder_assembly
_atom_site_disorder_group
Re1 Re 0.40497(4) 0.11258(2) 0.32843(2) 0.02170(11) Uani 1 1 d . . .
S1 S 0.1653(3) 0.16359(14) 0.20253(13) 0.0253(4) Uani 1 1 d . . .
S2 S -0.0525(3) 0.35231(18) 0.17789(16) 0.0420(5) Uani 1 1 d . . .
C1 C 0.1110(10) 0.3004(6) 0.2465(5) 0.0277(16) Uani 1 1 d . . .
C2 C 0.1804(12) 0.4768(6) 0.3861(6) 0.0351(18) Uani 1 1 d . . .
H2A H 0.2219 0.5024 0.4605 0.042 Uiso 1 1 calc R . .
H2B H 0.0289 0.4870 0.3710 0.042 Uiso 1 1 calc R . .
C3 C 0.3021(11) 0.5471(6) 0.3497(5) 0.0295(16) Uani 1 1 d . . .
C4 C 0.4774(12) 0.5116(6) 0.3045(6) 0.040(2) Uani 1 1 d . . .
H4 H 0.5237 0.4400 0.2950 0.049 Uiso 1 1 calc R . .
C5 C 0.5824(12) 0.5823(7) 0.2738(7) 0.042(2) Uani 1 1 d . . .
H5 H 0.7000 0.5565 0.2422 0.051 Uiso 1 1 calc R . .
C6 C 0.3660(12) 0.7191(6) 0.3312(5) 0.0326(17) Uani 1 1 d . . .
H6 H 0.3275 0.7923 0.3422 0.039 Uiso 1 1 calc R . .
C7 C 0.2487(12) 0.6543(6) 0.3634(5) 0.0332(17) Uani 1 1 d . . .
H7 H 0.1322 0.6829 0.3948 0.040 Uiso 1 1 calc R . .
C8 C 0.0339(10) -0.0488(6) 0.3178(5) 0.0258(15) Uani 1 1 d . . .
H8 H 0.0190 0.0086 0.3800 0.031 Uiso 1 1 calc R . .
C9 C -0.1063(11) -0.1427(6) 0.2795(6) 0.0312(17) Uani 1 1 d . . .
H9 H -0.2120 -0.1508 0.3152 0.037 Uiso 1 1 calc R . .
C10 C -0.0863(11) -0.2235(6) 0.1877(6) 0.0354(18) Uani 1 1 d . . .
H10 H -0.1808 -0.2882 0.1582 0.042 Uiso 1 1 calc R . .
C11 C 0.0703(11) -0.2101(6) 0.1393(5) 0.0299(16) Uani 1 1 d . . .
H11 H 0.0840 -0.2658 0.0760 0.036 Uiso 1 1 calc R . .
C12 C 0.2088(10) -0.1165(6) 0.1816(5) 0.0240(15) Uani 1 1 d . . .
C13 C 0.3867(10) -0.0954(6) 0.1367(5) 0.0246(15) Uani 1 1 d . . .
C14 C 0.4323(11) -0.1700(6) 0.0471(5) 0.0322(17) Uani 1 1 d . . .
H14 H 0.3498 -0.2384 0.0116 0.039 Uiso 1 1 calc R . .
C15 C 0.5992(12) -0.1438(7) 0.0098(5) 0.0354(18) Uani 1 1 d . . .
H15 H 0.6311 -0.1934 -0.0527 0.042 Uiso 1 1 calc R . .
C16 C 0.7189(11) -0.0459(6) 0.0635(5) 0.0294(16) Uani 1 1 d . . .
H16 H 0.8355 -0.0267 0.0394 0.035 Uiso 1 1 calc R . .
C17 C 0.6662(10) 0.0242(6) 0.1533(5) 0.0268(16) Uani 1 1 d . . .
H17 H 0.7498 0.0920 0.1905 0.032 Uiso 1 1 calc R . .
C18 C 0.5894(10) 0.0638(6) 0.4194(5) 0.0274(16) Uani 1 1 d . . .
C19 C 0.6025(11) 0.2363(6) 0.3635(5) 0.0273(16) Uani 1 1 d . . .
C20 C 0.2684(11) 0.1992(6) 0.4378(5) 0.0292(16) Uani 1 1 d . . .
N1 N 0.5286(10) 0.6848(6) 0.2858(5) 0.0429(17) Uani 1 1 d . . .
N2 N 0.1877(8) -0.0353(5) 0.2718(4) 0.0247(13) Uani 1 1 d . . .
N3 N 0.5034(8) 0.0017(4) 0.1909(4) 0.0216(12) Uani 1 1 d . . .
O1 O 0.2119(8) 0.3608(4) 0.3411(3) 0.0299(11) Uani 1 1 d . . .
O2 O 0.7039(8) 0.0365(4) 0.4736(4) 0.0358(12) Uani 1 1 d . . .
O3 O 0.7268(8) 0.3104(5) 0.3842(4) 0.0381(13) Uani 1 1 d . . .
O4 O 0.1789(8) 0.2491(5) 0.5009(4) 0.0439(14) Uani 1 1 d . . .
C21 C -0.2332(14) 0.4980(17) -0.0682(14) 0.059(5) Uani 0.50 1 d PD A 1
H21A H -0.2552 0.4279 -0.1289 0.071 Uiso 0.50 1 calc PR A 1
H21B H -0.2291 0.5597 -0.0920 0.071 Uiso 0.50 1 calc PR A 1
Cl1 Cl 0.0000 0.5000 0.0000 0.0945(15) Uani 1 2 d SD . 1
Cl2 Cl -0.4432(13) 0.5085(9) -0.0112(7) 0.122(3) Uani 0.50 1 d PD . 1

loop_
_atom_site_aniso_label
_atom_site_aniso_U_11
_atom_site_aniso_U_22
_atom_site_aniso_U_33
_atom_site_aniso_U_23
_atom_site_aniso_U_13
_atom_site_aniso_U_12
Re1 0.01950(15) 0.02088(16) 0.02486(16) 0.00912(11) 0.00361(10) 0.00059(10)
S1 0.0243(9) 0.0232(9) 0.0270(9) 0.0087(7) 0.0030(7) 0.0007(7)
S2 0.0440(12) 0.0362(12) 0.0434(12) 0.0173(10) -0.0042(9) 0.0095(9)
C1 0.020(3) 0.027(4) 0.037(4) 0.014(3) 0.006(3) -0.002(3)
C2 0.045(5) 0.020(4) 0.034(4) 0.002(3) 0.009(3) 0.002(3)
C3 0.030(4) 0.022(4) 0.036(4) 0.013(3) 0.000(3) -0.002(3)
C4 0.037(4) 0.023(4) 0.060(5) 0.012(4) 0.017(4) 0.003(4)
C5 0.036(4) 0.036(5) 0.063(6) 0.023(4) 0.019(4) 0.010(4)
C6 0.041(4) 0.024(4) 0.034(4) 0.015(3) -0.001(3) 0.003(3)
C7 0.035(4) 0.033(4) 0.034(4) 0.015(4) 0.008(3) 0.010(3)
C8 0.022(4) 0.023(4) 0.037(4) 0.016(3) 0.010(3) 0.006(3)
C9 0.026(4) 0.034(4) 0.046(5) 0.028(4) 0.009(3) 0.005(3)
C10 0.025(4) 0.029(4) 0.054(5) 0.020(4) -0.001(3) -0.009(3)
C11 0.031(4) 0.022(4) 0.035(4) 0.008(3) 0.007(3) 0.001(3)
C12 0.025(4) 0.018(4) 0.031(4) 0.012(3) 0.004(3) 0.003(3)
C13 0.024(3) 0.022(4) 0.027(4) 0.010(3) 0.002(3) 0.004(3)
C14 0.033(4) 0.030(4) 0.033(4) 0.012(3) 0.004(3) -0.001(3)
C15 0.038(4) 0.042(5) 0.023(4) 0.008(4) 0.010(3) 0.005(4)
C16 0.026(4) 0.038(5) 0.027(4) 0.013(3) 0.010(3) 0.007(3)
C17 0.019(3) 0.034(4) 0.035(4) 0.021(3) 0.004(3) 0.002(3)
C18 0.022(4) 0.028(4) 0.029(4) 0.003(3) 0.014(3) 0.001(3)
C19 0.028(4) 0.031(4) 0.022(4) 0.011(3) 0.002(3) 0.005(3)
C20 0.022(4) 0.034(4) 0.029(4) 0.014(3) -0.008(3) -0.008(3)
N1 0.042(4) 0.040(4) 0.056(4) 0.026(4) 0.015(3) 0.005(3)
N2 0.026(3) 0.028(3) 0.023(3) 0.013(3) 0.005(2) 0.004(3)
N3 0.020(3) 0.021(3) 0.026(3) 0.011(3) 0.005(2) 0.006(2)
O1 0.037(3) 0.021(3) 0.030(3) 0.008(2) 0.005(2) 0.002(2)
O2 0.030(3) 0.044(3) 0.040(3) 0.024(3) 0.005(2) 0.011(3)
O3 0.036(3) 0.035(3) 0.040(3) 0.013(3) 0.002(2) -0.009(3)
O4 0.038(3) 0.058(4) 0.035(3) 0.014(3) 0.018(3) 0.016(3)
C21 0.076(14) 0.056(13) 0.052(11) 0.031(10) 0.006(10) 0.000(11)
Cl1 0.122(4) 0.034(2) 0.101(3) 0.011(2) -0.017(3) -0.002(2)
Cl2 0.108(8) 0.135(7) 0.090(5) -0.006(5) 0.045(5) -0.030(6)

loop_
_atom_type_symbol
_atom_type_description
_atom_type_scat_dispersion_real
_atom_type_scat_dispersion_imag
_atom_type_scat_source
C C 0.0033 0.0016 'International Tables Vol C Tables 4.2.6.8 and 6.1.1.4'
H H 0.0000 0.0000 'International Tables Vol C Tables 4.2.6.8 and 6.1.1.4'
N N 0.0061 0.0033 'International Tables Vol C Tables 4.2.6.8 and 6.1.1.4'
O O 0.0106 0.0060 'International Tables Vol C Tables 4.2.6.8 and 6.1.1.4'
S S 0.1246 0.1234 'International Tables Vol C Tables 4.2.6.8 and 6.1.1.4'
Re Re -1.0185 7.2310 'International Tables Vol C Tables 4.2.6.8 and 6.1.1.4'
Cl Cl 0.1484 0.1585 'International Tables Vol C Tables 4.2.6.8 and 6.1.1.4'

loop_
_geom_angle_atom_site_label_1
_geom_angle_atom_site_label_2
_geom_angle_atom_site_label_3
_geom_angle
_geom_angle_site_symmetry_1
_geom_angle_site_symmetry_3
_geom_angle_publ_flag
C19 Re1 C20 89.0(3) . . ?
C19 Re1 C18 88.4(3) . . ?
C20 Re1 C18 89.9(3) . . ?
C19 Re1 N3 99.4(2) . . ?
C20 Re1 N3 169.8(2) . . ?
C18 Re1 N3 96.1(2) . . ?
C19 Re1 N2 173.7(2) . . ?
C20 Re1 N2 96.8(2) . . ?
C18 Re1 N2 94.0(3) . . ?
N3 Re1 N2 74.6(2) . . ?
C19 Re1 S1 94.0(2) . . ?
C20 Re1 S1 92.9(2) . . ?
C18 Re1 S1 176.4(2) . . ?
N3 Re1 S1 80.84(14) . . ?
N2 Re1 S1 83.37(14) . . ?
C1 S1 Re1 113.8(2) . . ?
O1 C1 S2 123.5(5) . . ?
O1 C1 S1 114.0(5) . . ?
S2 C1 S1 122.4(4) . . ?
O1 C2 C3 113.4(6) . . ?
O1 C2 H2A 108.9 . . ?
C3 C2 H2A 108.9 . . ?
O1 C2 H2B 108.9 . . ?
C3 C2 H2B 108.9 . . ?
H2A C2 H2B 107.7 . . ?
C7 C3 C4 116.8(7) . . ?
C7 C3 C2 120.5(7) . . ?
C4 C3 C2 122.6(7) . . ?
C5 C4 C3 118.9(7) . . ?
C5 C4 H4 120.5 . . ?
C3 C4 H4 120.5 . . ?
N1 C5 C4 124.0(7) . . ?
N1 C5 H5 118.0 . . ?
C4 C5 H5 118.0 . . ?
N1 C6 C7 123.7(7) . . ?
N1 C6 H6 118.1 . . ?
C7 C6 H6 118.1 . . ?
C6 C7 C3 119.7(7) . . ?
C6 C7 H7 120.1 . . ?
C3 C7 H7 120.1 . . ?
N2 C8 C9 123.2(7) . . ?
N2 C8 H8 118.4 . . ?
C9 C8 H8 118.4 . . ?
C10 C9 C8 117.5(6) . . ?
C10 C9 H9 121.2 . . ?
C8 C9 H9 121.2 . . ?
C11 C10 C9 119.7(7) . . ?
C11 C10 H10 120.2 . . ?
C9 C10 H10 120.2 . . ?
C10 C11 C12 120.6(7) . . ?
C10 C11 H11 119.7 . . ?
C12 C11 H11 119.7 . . ?
N2 C12 C11 120.0(6) . . ?
N2 C12 C13 115.2(6) . . ?
C11 C12 C13 124.8(6) . . ?
N3 C13 C14 122.3(6) . . ?
N3 C13 C12 115.2(6) . . ?
C14 C13 C12 122.5(6) . . ?
C13 C14 C15 119.0(7) . . ?
C13 C14 H14 120.5 . . ?
C15 C14 H14 120.5 . . ?
C16 C15 C14 119.5(7) . . ?
C16 C15 H15 120.3 . . ?
C14 C15 H15 120.3 . . ?
C15 C16 C17 118.5(7) . . ?
C15 C16 H16 120.8 . . ?
C17 C16 H16 120.8 . . ?
N3 C17 C16 123.4(7) . . ?
N3 C17 H17 118.3 . . ?
C16 C17 H17 118.3 . . ?
O2 C18 Re1 178.1(6) . . ?
O3 C19 Re1 178.5(6) . . ?
O4 C20 Re1 177.2(6) . . ?
C6 N1 C5 116.7(7) . . ?
C8 N2 C12 118.9(6) . . ?
C8 N2 Re1 124.0(5) . . ?
C12 N2 Re1 117.0(4) . . ?
C17 N3 C13 117.3(6) . . ?
C17 N3 Re1 124.9(5) . . ?
C13 N3 Re1 117.8(4) . . ?
C1 O1 C2 119.3(6) . . ?
Cl1 C21 Cl2 117.1(11) . . ?
Cl1 C21 H21A 108.0 . . ?
Cl2 C21 H21A 108.0 . . ?
Cl1 C21 H21B 108.0 . . ?
Cl2 C21 H21B 108.0 . . ?
H21A C21 H21B 107.3 . . ?
C21 Cl1 C21 179.997(1) 2_565 . ?
Cl2 Cl2 C21 162.6(19) 2_465 . ?

loop_
_geom_bond_atom_site_label_1
_geom_bond_atom_site_label_2
_geom_bond_distance
_geom_bond_site_symmetry_2
_geom_bond_publ_flag
Re1 C19 1.905(8) . ?
Re1 C20 1.920(8) . ?
Re1 C18 1.925(8) . ?
Re1 N3 2.173(5) . ?
Re1 N2 2.180(6) . ?
Re1 S1 2.4905(17) . ?
S1 C1 1.714(7) . ?
S2 C1 1.657(7) . ?
C1 O1 1.348(8) . ?
C2 O1 1.435(8) . ?
C2 C3 1.493(10) . ?
C2 H2A 0.9900 . ?
C2 H2B 0.9900 . ?
C3 C7 1.390(10) . ?
C3 C4 1.396(10) . ?
C4 C5 1.381(11) . ?
C4 H4 0.9500 . ?
C5 N1 1.339(10) . ?
C5 H5 0.9500 . ?
C6 N1 1.323(9) . ?
C6 C7 1.382(10) . ?
C6 H6 0.9500 . ?
C7 H7 0.9500 . ?
C8 N2 1.329(8) . ?
C8 C9 1.391(10) . ?
C8 H8 0.9500 . ?
C9 C10 1.378(11) . ?
C9 H9 0.9500 . ?
C10 C11 1.367(10) . ?
C10 H10 0.9500 . ?
C11 C12 1.381(10) . ?
C11 H11 0.9500 . ?
C12 N2 1.366(9) . ?
C12 C13 1.482(9) . ?
C13 N3 1.353(8) . ?
C13 C14 1.377(10) . ?
C14 C15 1.378(10) . ?
C14 H14 0.9500 . ?
C15 C16 1.368(10) . ?
C15 H15 0.9500 . ?
C16 C17 1.378(10) . ?
C16 H16 0.9500 . ?
C17 N3 1.339(8) . ?
C17 H17 0.9500 . ?
C18 O2 1.150(8) . ?
C19 O3 1.166(9) . ?
C20 O4 1.151(8) . ?
C21 Cl1 1.659(12) . ?
C21 Cl2 1.682(12) . ?
C21 H21A 0.9900 . ?
C21 H21B 0.9900 . ?
Cl1 C21 1.658(12) 2_565 ?
Cl2 Cl2 0.907(12) 2_465 ?

loop_
_geom_torsion_atom_site_label_1
_geom_torsion_atom_site_label_2
_geom_torsion_atom_site_label_3
_geom_torsion_atom_site_label_4
_geom_torsion
_geom_torsion_site_symmetry_1
_geom_torsion_site_symmetry_2
_geom_torsion_site_symmetry_3
_geom_torsion_site_symmetry_4
_geom_torsion_publ_flag
C19 Re1 S1 C1 -47.9(3) . . . . ?
C20 Re1 S1 C1 41.3(3) . . . . ?
N3 Re1 S1 C1 -146.8(3) . . . . ?
N2 Re1 S1 C1 137.8(3) . . . . ?
Re1 S1 C1 O1 2.3(6) . . . . ?
Re1 S1 C1 S2 -177.4(3) . . . . ?
O1 C2 C3 C7 162.6(6) . . . . ?
O1 C2 C3 C4 -20.0(10) . . . . ?
C7 C3 C4 C5 -1.9(11) . . . . ?
C2 C3 C4 C5 -179.4(8) . . . . ?
C3 C4 C5 N1 1.0(14) . . . . ?
N1 C6 C7 C3 0.8(12) . . . . ?
C4 C3 C7 C6 1.0(11) . . . . ?
C2 C3 C7 C6 178.6(7) . . . . ?
N2 C8 C9 C10 -1.9(10) . . . . ?
C8 C9 C10 C11 1.3(10) . . . . ?
C9 C10 C11 C12 0.1(11) . . . . ?
C10 C11 C12 N2 -1.1(10) . . . . ?
C10 C11 C12 C13 178.4(7) . . . . ?
N2 C12 C13 N3 -0.4(8) . . . . ?
C11 C12 C13 N3 -179.9(6) . . . . ?
N2 C12 C13 C14 178.7(6) . . . . ?
C11 C12 C13 C14 -0.9(10) . . . . ?
N3 C13 C14 C15 -1.7(10) . . . . ?
C12 C13 C14 C15 179.4(6) . . . . ?
C13 C14 C15 C16 1.5(11) . . . . ?
C14 C15 C16 C17 -0.6(11) . . . . ?
C15 C16 C17 N3 -0.2(10) . . . . ?
C7 C6 N1 C5 -1.8(12) . . . . ?
C4 C5 N1 C6 0.8(13) . . . . ?
C9 C8 N2 C12 1.0(10) . . . . ?
C9 C8 N2 Re1 178.5(5) . . . . ?
C11 C12 N2 C8 0.6(9) . . . . ?
C13 C12 N2 C8 -179.0(6) . . . . ?
C11 C12 N2 Re1 -177.1(5) . . . . ?
C13 C12 N2 Re1 3.3(7) . . . . ?
C20 Re1 N2 C8 -6.8(5) . . . . ?
C18 Re1 N2 C8 83.6(5) . . . . ?
N3 Re1 N2 C8 178.8(5) . . . . ?
S1 Re1 N2 C8 -98.9(5) . . . . ?
C20 Re1 N2 C12 170.8(5) . . . . ?
C18 Re1 N2 C12 -98.8(5) . . . . ?
N3 Re1 N2 C12 -3.6(4) . . . . ?
S1 Re1 N2 C12 78.7(4) . . . . ?
C16 C17 N3 C13 0.1(9) . . . . ?
C16 C17 N3 Re1 -177.0(5) . . . . ?
C14 C13 N3 C17 0.9(9) . . . . ?
C12 C13 N3 C17 179.9(5) . . . . ?
C14 C13 N3 Re1 178.1(5) . . . . ?
C12 C13 N3 Re1 -2.8(7) . . . . ?
C19 Re1 N3 C17 2.4(5) . . . . ?
C20 Re1 N3 C17 147.3(13) . . . . ?
C18 Re1 N3 C17 -87.0(5) . . . . ?
N2 Re1 N3 C17 -179.5(5) . . . . ?
S1 Re1 N3 C17 94.9(5) . . . . ?
C19 Re1 N3 C13 -174.7(5) . . . . ?
C20 Re1 N3 C13 -29.7(16) . . . . ?
C18 Re1 N3 C13 95.9(5) . . . . ?
N2 Re1 N3 C13 3.4(4) . . . . ?
S1 Re1 N3 C13 -82.1(4) . . . . ?
S2 C1 O1 C2 -0.7(9) . . . . ?
S1 C1 O1 C2 179.6(5) . . . . ?
C3 C2 O1 C1 -78.2(8) . . . . ?
